data_7047495
loop_
_publ_author_name
'Singh, Ajeet'
'Mobin, Shaikh M.'
'Mathur, Pradeep'

_publ_section_title
;
 Preparation of the Ru<sub>3</sub>(CO)<sub>8</sub>-pyridine-alcohol
 cluster and its use for the selective catalytic transformation of primary
 to secondary amines.
;
_journal_issue 39
_journal_name_full 'Dalton transactions (Cambridge, England : 2003)'
_journal_page_first 14033
_journal_page_last 14040
_journal_paper_doi 10.1039/c8dt02972e
_journal_volume 47
_journal_year 2018
_chemical_formula_moiety 'C22 H16 N2 O12 Ru3'
_chemical_formula_sum 'C22 H16 N2 O12 Ru3'
_chemical_formula_weight 803.58
_space_group_crystal_system monoclinic
_space_group_IT_number 14
_space_group_name_Hall '-P 2yn'
_space_group_name_H-M_alt 'P 1 21/n 1'
_symmetry_space_group_name_Hall '-P 2yn'
_symmetry_space_group_name_H-M 'P 1 21/n 1'
_atom_sites_solution_hydrogens geom
_audit_creation_method SHELXL-2014/7
_audit_update_record
;
2018-08-10 deposited with the CCDC.
2018-09-10 downloaded from the CCDC.
;
_cell_angle_alpha 90
_cell_angle_beta 97.916(7)
_cell_angle_gamma 90
_cell_formula_units_Z 4
_cell_length_a 10.5934(7)
_cell_length_b 13.4587(9)
_cell_length_c 18.7560(11)
_cell_measurement_reflns_used 3702
_cell_measurement_temperature 293(2)
_cell_measurement_theta_max 24.4820
_cell_measurement_theta_min 3.4610
_cell_volume 2648.6(3)
_computing_cell_refinement 'CrysAlis RED, Oxford Diffraction Ltd.,'
_computing_data_collection 'CrysAlis CCD, Oxford Diffraction Ltd.,'
_computing_data_reduction 'CrysAlis RED, Oxford Diffraction Ltd.,'
_computing_molecular_graphics Ortep3
_computing_publication_material Shelx97
_computing_structure_refinement 'SHELXL-2014/7 (Sheldrick, 2014)'
_computing_structure_solution 'SHELXS-97 (Sheldrick, 1997)'
_diffrn_ambient_temperature 293(2)
_diffrn_detector_area_resol_mean 15.9948
_diffrn_measured_fraction_theta_full 0.998
_diffrn_measured_fraction_theta_max 0.943
_diffrn_measurement_device_type 'OXFORD DIFFRACTION SUPER NOVA'
_diffrn_measurement_method \w/q-scan
_diffrn_radiation_monochromator graphite
_diffrn_radiation_source 'Micro-Focus (Mo) X-ray Source'
_diffrn_radiation_type MoK\a
_diffrn_radiation_wavelength 0.71073
_diffrn_reflns_av_R_equivalents 0.1548
_diffrn_reflns_av_unetI/netI 0.1626
_diffrn_reflns_Laue_measured_fraction_full 0.998
_diffrn_reflns_Laue_measured_fraction_max 0.943
_diffrn_reflns_limit_h_max 15
_diffrn_reflns_limit_h_min -15
_diffrn_reflns_limit_k_max 20
_diffrn_reflns_limit_k_min -18
_diffrn_reflns_limit_l_max 27
_diffrn_reflns_limit_l_min -28
_diffrn_reflns_number 35820
_diffrn_reflns_point_group_measured_fraction_full 0.998
_diffrn_reflns_point_group_measured_fraction_max 0.943
_diffrn_reflns_theta_full 25.242
_diffrn_reflns_theta_max 32.156
_diffrn_reflns_theta_min 3.027
_exptl_absorpt_coefficient_mu 1.754
_exptl_absorpt_correction_T_max 1.00000
_exptl_absorpt_correction_T_min 0.73385
_exptl_absorpt_correction_type multi-scan
_exptl_absorpt_process_details
;
CrysAlisPro, Agilent Technologies,
Version 1.171.37.35 (release 13-08-2014 CrysAlis171 .NET)
(compiled Aug 13 2014,18:06:01)
Empirical absorption correction using spherical harmonics,
 implemented in SCALE3 ABSPACK scaling algorithm.
;
_exptl_crystal_colour 'dark orange'
_exptl_crystal_density_diffrn 2.015
_exptl_crystal_density_method 'not measured'
_exptl_crystal_description bloc
_exptl_crystal_F_000 1560
_exptl_crystal_size_max 0.320
_exptl_crystal_size_mid 0.300
_exptl_crystal_size_min 0.280
_refine_diff_density_max 1.068
_refine_diff_density_min -1.188
_refine_diff_density_rms 0.168
_refine_ls_extinction_method none
_refine_ls_goodness_of_fit_ref 1.001
_refine_ls_hydrogen_treatment constr
_refine_ls_matrix_type full
_refine_ls_number_parameters 354
_refine_ls_number_reflns 8800
_refine_ls_number_restraints 0
_refine_ls_restrained_S_all 1.001
_refine_ls_R_factor_all 0.1830
_refine_ls_R_factor_gt 0.0650
_refine_ls_shift/su_max 0.001
_refine_ls_shift/su_mean 0.000
_refine_ls_structure_factor_coef Fsqd
_refine_ls_weighting_details 'w=1/[\s^2^(Fo^2^)+(0.0308P)^2^] where P=(Fo^2^+2Fc^2^)/3'
_refine_ls_weighting_scheme calc
_refine_ls_wR_factor_gt 0.1078
_refine_ls_wR_factor_ref 0.1530
_reflns_Friedel_coverage 0.000
_reflns_number_gt 3767
_reflns_number_total 8800
_reflns_threshold_expression 'I > 2\s(I)'
_cod_data_source_file c8dt02972e2.cif
_cod_data_source_block 3
_cod_depositor_comments 'Adding full bibliography for 7047493--7047496.cif.'
_cod_database_code 7047495
_shelx_shelxl_version_number 2014/7
_shelx_space_group_comment
;
The symmetry employed for this shelxl refinement is uniquely defined
by the following loop, which should always be used as a source of
symmetry information in preference to the above space-group names.
They are only intended as comments.
;
_shelx_estimated_absorpt_t_min 0.604
_shelx_estimated_absorpt_t_max 0.639

loop_
_space_group_symop_operation_xyz
'x, y, z'
'-x+1/2, y+1/2, -z+1/2'
'-x, -y, -z'
'x-1/2, -y-1/2, z-1/2'

loop_
_atom_site_label
_atom_site_type_symbol
_atom_site_fract_x
_atom_site_fract_y
_atom_site_fract_z
_atom_site_U_iso_or_equiv
_atom_site_adp_type
_atom_site_occupancy
_atom_site_site_symmetry_order
_atom_site_calc_flag
_atom_site_refinement_flags_posn
_atom_site_refinement_flags_adp
Ru1 Ru 0.56267(6) 0.73104(4) 0.40633(3) 0.03989(17) Uani 1 1 d . .
Ru2 Ru 0.64723(6) 0.58430(4) 0.29878(3) 0.04170(17) Uani 1 1 d . .
Ru3 Ru 0.80146(6) 0.64141(4) 0.42307(3) 0.04413(18) Uani 1 1 d . .
O3 O 0.5118(4) 0.5847(3) 0.3693(2) 0.0391(11) Uani 1 1 d . .
O1 O 0.5965(4) 0.7382(3) 0.2996(2) 0.0397(12) Uani 1 1 d . .
O11 O 0.8491(5) 0.8317(5) 0.3414(4) 0.080(2) Uani 1 1 d . .
N2 N 0.4656(6) 0.5605(4) 0.2245(3) 0.0405(14) Uani 1 1 d . .
N1 N 0.3748(6) 0.7769(4) 0.3496(4) 0.0469(16) Uani 1 1 d . .
O6 O 0.5563(7) 0.6958(5) 0.5640(3) 0.082(2) Uani 1 1 d . .
O9 O 0.6717(7) 0.4672(5) 0.4902(4) 0.087(2) Uani 1 1 d . .
O4 O 0.5362(7) 0.5843(5) 0.0387(3) 0.080(2) Uani 1 1 d . .
H4 H 0.4936 0.5362 0.0229 0.120 Uiso 1 1 calc R U
O5 O 0.6508(7) 0.9351(4) 0.4476(4) 0.091(2) Uani 1 1 d . .
O10 O 0.9148(7) 0.7145(5) 0.5714(4) 0.095(2) Uani 1 1 d . .
C1 C 0.3756(7) 0.7889(5) 0.2781(4) 0.0419(18) Uani 1 1 d . .
C6 C 0.5022(7) 0.7892(6) 0.2533(4) 0.0470(19) Uani 1 1 d . .
H6A H 0.4946 0.7591 0.2059 0.056 Uiso 1 1 calc R U
H6B H 0.5293 0.8575 0.2488 0.056 Uiso 1 1 calc R U
O7 O 0.8680(6) 0.6070(6) 0.2154(4) 0.098(2) Uani 1 1 d . .
O8 O 0.7270(7) 0.3742(5) 0.3237(4) 0.094(2) Uani 1 1 d . .
C13 C 0.3912(7) 0.5460(5) 0.3410(4) 0.0424(18) Uani 1 1 d . .
H13A H 0.3256 0.5837 0.3602 0.051 Uiso 1 1 calc R U
H13B H 0.3856 0.4777 0.3568 0.051 Uiso 1 1 calc R U
C8 C 0.3659(8) 0.5490(5) 0.2599(4) 0.0446(19) Uani 1 1 d . .
C12 C 0.4488(8) 0.5624(5) 0.1513(4) 0.049(2) Uani 1 1 d . .
O12 O 1.0357(7) 0.5282(6) 0.3881(4) 0.107(3) Uani 1 1 d . .
C15 C 0.6188(8) 0.8560(6) 0.4320(4) 0.053(2) Uani 1 1 d . .
C20 C 0.8714(8) 0.6918(6) 0.5156(5) 0.056(2) Uani 1 1 d . .
C21 C 0.8297(8) 0.7608(6) 0.3697(5) 0.057(2) Uani 1 1 d . .
C11 C 0.3284(9) 0.5529(6) 0.1142(5) 0.061(2) Uani 1 1 d . .
H11 H 0.3174 0.5532 0.0641 0.073 Uiso 1 1 calc R U
C2 C 0.2619(8) 0.7981(5) 0.2304(5) 0.059(2) Uani 1 1 d . .
H2 H 0.2645 0.8041 0.1813 0.071 Uiso 1 1 calc R U
C14 C 0.5643(9) 0.5767(6) 0.1149(4) 0.057(2) Uani 1 1 d . .
H14A H 0.6080 0.6366 0.1334 0.068 Uiso 1 1 calc R U
H14B H 0.6217 0.5212 0.1268 0.068 Uiso 1 1 calc R U
C9 C 0.2437(8) 0.5413(5) 0.2239(5) 0.057(2) Uani 1 1 d . .
H9 H 0.1749 0.5351 0.2495 0.068 Uiso 1 1 calc R U
C17 C 0.7807(9) 0.5989(7) 0.2458(5) 0.062(2) Uani 1 1 d . .
C18 C 0.6951(8) 0.4544(7) 0.3138(5) 0.060(2) Uani 1 1 d . .
C16 C 0.5542(8) 0.7082(6) 0.5032(5) 0.055(2) Uani 1 1 d . .
C22 C 0.9489(9) 0.5709(7) 0.4013(5) 0.070(3) Uani 1 1 d . .
C19 C 0.7174(9) 0.5319(6) 0.4643(5) 0.059(2) Uani 1 1 d . .
C10 C 0.2242(9) 0.5429(6) 0.1495(5) 0.069(3) Uani 1 1 d . .
H10 H 0.1427 0.5374 0.1242 0.082 Uiso 1 1 calc R U
C7 C 0.2647(9) 0.7716(7) 0.4564(6) 0.088(4) Uani 1 1 d . .
H7A H 0.3158 0.7145 0.4738 0.105 Uiso 1 1 calc R U
H7B H 0.3046 0.8304 0.4793 0.105 Uiso 1 1 calc R U
C5 C 0.2620(8) 0.7799(6) 0.3757(6) 0.061(3) Uani 1 1 d . .
O2 O 0.1418(8) 0.7614(6) 0.4754(7) 0.134(3) Uani 1 1 d . .
H2A H 0.1065 0.8157 0.4733 0.201 Uiso 1 1 calc R U
C3 C 0.1484(10) 0.7984(8) 0.2560(8) 0.092(4) Uani 1 1 d . .
H3 H 0.0724 0.8048 0.2250 0.110 Uiso 1 1 calc R U
C4 C 0.1487(9) 0.7892(7) 0.3270(7) 0.081(3) Uani 1 1 d . .
H4A H 0.0711 0.7889 0.3450 0.098 Uiso 1 1 calc R U

loop_
_atom_site_aniso_label
_atom_site_aniso_U_11
_atom_site_aniso_U_22
_atom_site_aniso_U_33
_atom_site_aniso_U_23
_atom_site_aniso_U_13
_atom_site_aniso_U_12
Ru1 0.0409(3) 0.0468(3) 0.0315(3) -0.0024(3) 0.0031(3) 0.0000(3)
Ru2 0.0423(4) 0.0513(4) 0.0310(3) -0.0022(3) 0.0036(3) 0.0031(3)
Ru3 0.0420(4) 0.0500(4) 0.0378(4) 0.0029(3) -0.0037(3) 0.0000(3)
O3 0.041(3) 0.046(3) 0.029(3) -0.001(2) 0.002(2) -0.008(2)
O1 0.038(3) 0.049(3) 0.031(3) 0.006(2) 0.002(2) -0.001(2)
O11 0.052(4) 0.083(5) 0.102(6) 0.037(4) 0.002(4) -0.007(3)
N2 0.043(4) 0.045(3) 0.033(3) -0.006(3) 0.005(3) -0.002(3)
N1 0.042(4) 0.040(3) 0.060(5) 0.001(3) 0.011(4) 0.000(3)
O6 0.108(6) 0.104(5) 0.037(4) -0.003(4) 0.017(4) -0.008(4)
O9 0.114(6) 0.076(4) 0.066(5) 0.027(4) -0.001(4) -0.022(4)
O4 0.124(6) 0.088(5) 0.028(3) -0.005(3) 0.010(4) -0.020(4)
O5 0.115(6) 0.060(4) 0.090(5) -0.019(4) -0.011(5) -0.026(4)
O10 0.118(6) 0.113(5) 0.048(4) -0.019(4) -0.015(4) -0.021(5)
C1 0.048(5) 0.036(4) 0.040(4) -0.003(3) -0.001(4) 0.003(3)
C6 0.049(5) 0.056(5) 0.035(4) 0.009(4) 0.002(4) 0.006(4)
O7 0.063(4) 0.158(7) 0.081(5) 0.004(5) 0.036(4) -0.003(5)
O8 0.125(6) 0.059(4) 0.097(6) -0.010(4) 0.011(5) 0.026(4)
C13 0.056(5) 0.048(4) 0.025(4) -0.004(3) 0.010(4) -0.009(4)
C8 0.049(5) 0.044(4) 0.038(4) 0.002(4) -0.005(4) -0.001(3)
C12 0.064(6) 0.046(4) 0.032(4) -0.003(3) -0.012(4) -0.004(4)
O12 0.082(5) 0.120(6) 0.118(7) 0.007(5) 0.015(5) 0.055(5)
C15 0.057(5) 0.056(5) 0.045(5) 0.005(4) 0.003(4) -0.003(4)
C20 0.060(6) 0.054(5) 0.054(6) -0.005(4) 0.002(5) -0.004(4)
C21 0.040(5) 0.064(5) 0.066(6) 0.013(5) 0.001(4) 0.002(4)
C11 0.076(7) 0.068(6) 0.033(5) 0.006(4) -0.009(5) -0.013(5)
C2 0.051(5) 0.050(5) 0.069(6) 0.000(4) -0.015(5) 0.010(4)
C14 0.083(7) 0.058(5) 0.027(4) -0.007(4) 0.000(4) 0.007(5)
C9 0.063(6) 0.048(4) 0.053(5) 0.001(4) -0.012(5) -0.006(4)
C17 0.056(6) 0.083(6) 0.049(6) 0.004(5) 0.010(5) 0.014(5)
C18 0.064(6) 0.065(5) 0.047(5) -0.018(5) 0.003(5) 0.005(5)
C16 0.053(5) 0.062(5) 0.048(5) -0.008(4) 0.003(5) -0.005(4)
C22 0.059(6) 0.071(6) 0.072(7) 0.012(5) -0.018(6) 0.012(5)
C19 0.075(6) 0.049(5) 0.048(5) 0.007(4) -0.010(5) 0.004(4)
C10 0.059(6) 0.070(6) 0.068(7) 0.007(5) -0.021(6) -0.008(5)
C7 0.082(7) 0.079(7) 0.118(10) 0.018(7) 0.072(7) 0.008(6)
C5 0.049(5) 0.047(5) 0.093(8) 0.013(5) 0.028(6) 0.005(4)
O2 0.094(6) 0.138(7) 0.191(10) -0.009(8) 0.094(7) -0.001(5)
C3 0.054(7) 0.084(7) 0.127(11) 0.000(8) -0.021(8) 0.008(6)
C4 0.040(5) 0.075(6) 0.130(11) 0.009(7) 0.015(7) 0.012(5)

loop_
_atom_type_symbol
_atom_type_description
_atom_type_scat_dispersion_real
_atom_type_scat_dispersion_imag
_atom_type_scat_source
C C 0.0033 0.0016 'International Tables Vol C Tables 4.2.6.8 and 6.1.1.4'
H H 0.0000 0.0000 'International Tables Vol C Tables 4.2.6.8 and 6.1.1.4'
N N 0.0061 0.0033 'International Tables Vol C Tables 4.2.6.8 and 6.1.1.4'
O O 0.0106 0.0060 'International Tables Vol C Tables 4.2.6.8 and 6.1.1.4'
Ru Ru -1.2594 0.8363 'International Tables Vol C Tables 4.2.6.8 and 6.1.1.4'

loop_
_geom_angle_atom_site_label_1
_geom_angle_atom_site_label_2
_geom_angle_atom_site_label_3
_geom_angle
C15 Ru1 C16 87.3(4)
C15 Ru1 O1 96.8(3)
C16 Ru1 O1 170.2(3)
C15 Ru1 O3 174.1(3)
C16 Ru1 O3 97.0(3)
O1 Ru1 O3 78.40(17)
C15 Ru1 N1 96.2(3)
C16 Ru1 N1 110.8(3)
O1 Ru1 N1 77.7(2)
O3 Ru1 N1 86.04(19)
C15 Ru1 Ru3 96.4(3)
C16 Ru1 Ru3 89.0(3)
O1 Ru1 Ru3 81.64(13)
O3 Ru1 Ru3 79.71(13)
N1 Ru1 Ru3 156.88(18)
C15 Ru1 Ru2 131.1(3)
C16 Ru1 Ru2 126.8(3)
O1 Ru1 Ru2 44.62(12)
O3 Ru1 Ru2 43.07(13)
N1 Ru1 Ru2 100.93(17)
Ru3 Ru1 Ru2 56.45(2)
C18 Ru2 C17 88.2(4)
C18 Ru2 O3 96.1(3)
C17 Ru2 O3 170.9(3)
C18 Ru2 O1 170.8(3)
C17 Ru2 O1 96.5(3)
O3 Ru2 O1 78.28(18)
C18 Ru2 N2 99.0(3)
C17 Ru2 N2 109.7(3)
O3 Ru2 N2 77.7(2)
O1 Ru2 N2 86.98(18)
C18 Ru2 Ru3 91.0(3)
C17 Ru2 Ru3 91.0(3)
O3 Ru2 Ru3 80.93(12)
O1 Ru2 Ru3 81.07(12)
N2 Ru2 Ru3 157.24(16)
C18 Ru2 Ru1 128.2(3)
C17 Ru2 Ru1 127.2(3)
O3 Ru2 Ru1 44.42(12)
O1 Ru2 Ru1 43.14(13)
N2 Ru2 Ru1 101.47(15)
Ru3 Ru2 Ru1 56.95(2)
C20 Ru3 C22 98.2(4)
C20 Ru3 C19 92.8(3)
C22 Ru3 C19 98.1(4)
C20 Ru3 C21 96.1(4)
C22 Ru3 C21 96.4(4)
C19 Ru3 C21 161.7(3)
C20 Ru3 Ru2 166.6(3)
C22 Ru3 Ru2 95.0(3)
C19 Ru3 Ru2 82.8(2)
C21 Ru3 Ru2 84.9(3)
C20 Ru3 Ru1 100.4(3)
C22 Ru3 Ru1 160.9(3)
C19 Ru3 Ru1 85.1(3)
C21 Ru3 Ru1 77.6(2)
Ru2 Ru3 Ru1 66.59(2)
C13 O3 Ru2 115.2(4)
C13 O3 Ru1 129.6(4)
Ru2 O3 Ru1 92.51(18)
C6 O1 Ru1 114.4(4)
C6 O1 Ru2 128.7(4)
Ru1 O1 Ru2 92.24(17)
C8 N2 C12 120.2(7)
C8 N2 Ru2 112.3(5)
C12 N2 Ru2 127.4(6)
C1 N1 C5 118.9(7)
C1 N1 Ru1 112.5(5)
C5 N1 Ru1 127.9(6)
C14 O4 H4 109.5
N1 C1 C2 121.3(8)
N1 C1 C6 116.2(7)
C2 C1 C6 122.4(8)
O1 C6 C1 113.7(6)
O1 C6 H6A 108.8
C1 C6 H6A 108.8
O1 C6 H6B 108.8
C1 C6 H6B 108.8
H6A C6 H6B 107.7
O3 C13 C8 113.3(6)
O3 C13 H13A 108.9
C8 C13 H13A 108.9
O3 C13 H13B 108.9
C8 C13 H13B 108.9
H13A C13 H13B 107.7
N2 C8 C9 121.4(7)
N2 C8 C13 117.6(6)
C9 C8 C13 121.1(8)
N2 C12 C11 119.6(8)
N2 C12 C14 117.6(7)
C11 C12 C14 122.9(8)
O5 C15 Ru1 178.2(8)
O10 C20 Ru3 174.9(8)
O11 C21 Ru3 177.0(8)
C10 C11 C12 121.2(8)
C10 C11 H11 119.4
C12 C11 H11 119.4
C3 C2 C1 120.1(10)
C3 C2 H2 120.0
C1 C2 H2 120.0
O4 C14 C12 113.4(7)
O4 C14 H14A 108.9
C12 C14 H14A 108.9
O4 C14 H14B 108.9
C12 C14 H14B 108.9
H14A C14 H14B 107.7
C8 C9 C10 119.6(9)
C8 C9 H9 120.2
C10 C9 H9 120.2
O7 C17 Ru2 176.9(8)
O8 C18 Ru2 178.7(9)
O6 C16 Ru1 176.0(8)
O12 C22 Ru3 179.3(10)
O9 C19 Ru3 177.7(8)
C11 C10 C9 118.1(8)
C11 C10 H10 120.9
C9 C10 H10 120.9
O2 C7 C5 111.8(10)
O2 C7 H7A 109.3
C5 C7 H7A 109.3
O2 C7 H7B 109.3
C5 C7 H7B 109.3
H7A C7 H7B 107.9
N1 C5 C4 118.9(10)
N1 C5 C7 117.7(8)
C4 C5 C7 123.4(9)
C7 O2 H2A 109.5
C4 C3 C2 118.2(10)
C4 C3 H3 120.9
C2 C3 H3 120.9
C3 C4 C5 122.5(11)
C3 C4 H4A 118.7
C5 C4 H4A 118.7

loop_
_geom_bond_atom_site_label_1
_geom_bond_atom_site_label_2
_geom_bond_distance
Ru1 C15 1.826(8)
Ru1 C16 1.858(9)
Ru1 O1 2.084(5)
Ru1 O3 2.133(4)
Ru1 N1 2.212(6)
Ru1 Ru3 2.7809(9)
Ru1 Ru2 3.0446(9)
Ru2 C18 1.832(9)
Ru2 C17 1.847(10)
Ru2 O3 2.081(5)
Ru2 O1 2.140(4)
Ru2 N2 2.238(6)
Ru2 Ru3 2.7651(8)
Ru3 C20 1.914(9)
Ru3 C22 1.918(10)
Ru3 C19 1.937(9)
Ru3 C21 1.938(9)
O3 C13 1.414(8)
O1 C6 1.409(7)
O11 C21 1.125(9)
N2 C8 1.331(9)
N2 C12 1.360(9)
N1 C1 1.351(9)
N1 C5 1.352(10)
O6 C16 1.148(9)
O9 C19 1.136(9)
O4 C14 1.424(8)
O4 H4 0.8200
O5 C15 1.143(8)
O10 C20 1.126(9)
C1 C2 1.403(10)
C1 C6 1.479(10)
C6 H6A 0.9700
C6 H6B 0.9700
O7 C17 1.157(10)
O8 C18 1.138(9)
C13 C8 1.508(9)
C13 H13A 0.9700
C13 H13B 0.9700
C8 C9 1.379(10)
C12 C11 1.372(10)
C12 C14 1.493(11)
O12 C22 1.141(10)
C11 C10 1.370(12)
C11 H11 0.9300
C2 C3 1.354(13)
C2 H2 0.9300
C14 H14A 0.9700
C14 H14B 0.9700
C9 C10 1.381(12)
C9 H9 0.9300
C10 H10 0.9300
C7 O2 1.403(10)
C7 C5 1.513(13)
C7 H7A 0.9700
C7 H7B 0.9700
C5 C4 1.411(13)
O2 H2A 0.8200
C3 C4 1.338(15)
C3 H3 0.9300
C4 H4A 0.9300

loop_
_geom_torsion_atom_site_label_1
_geom_torsion_atom_site_label_2
_geom_torsion_atom_site_label_3
_geom_torsion_atom_site_label_4
_geom_torsion
C5 N1 C1 C2 -4.0(11)
Ru1 N1 C1 C2 167.0(5)
C5 N1 C1 C6 177.4(7)
Ru1 N1 C1 C6 -11.5(8)
Ru1 O1 C6 C1 -25.7(7)
Ru2 O1 C6 C1 89.1(7)
N1 C1 C6 O1 24.7(9)
C2 C1 C6 O1 -153.9(6)
Ru2 O3 C13 C8 -22.6(7)
Ru1 O3 C13 C8 94.3(7)
C12 N2 C8 C9 -1.7(11)
Ru2 N2 C8 C9 174.8(5)
C12 N2 C8 C13 179.1(6)
Ru2 N2 C8 C13 -4.4(8)
O3 C13 C8 N2 17.6(9)
O3 C13 C8 C9 -161.6(6)
C8 N2 C12 C11 0.4(11)
Ru2 N2 C12 C11 -175.6(5)
C8 N2 C12 C14 179.4(7)
Ru2 N2 C12 C14 3.4(9)
N2 C12 C11 C10 1.0(12)
C14 C12 C11 C10 -178.0(8)
N1 C1 C2 C3 2.2(12)
C6 C1 C2 C3 -179.3(8)
N2 C12 C14 O4 -176.1(6)
C11 C12 C14 O4 2.9(11)
N2 C8 C9 C10 1.8(11)
C13 C8 C9 C10 -179.1(7)
C12 C11 C10 C9 -0.9(13)
C8 C9 C10 C11 -0.5(12)
C1 N1 C5 C4 3.9(11)
Ru1 N1 C5 C4 -165.5(6)
C1 N1 C5 C7 -176.9(7)
Ru1 N1 C5 C7 13.6(11)
O2 C7 C5 N1 -171.5(7)
O2 C7 C5 C4 7.6(13)
C1 C2 C3 C4 -0.3(15)
C2 C3 C4 C5 0.4(17)
N1 C5 C4 C3 -2.2(14)
C7 C5 C4 C3 178.7(10)
